data_4028531
loop_
_publ_author_name
'Wouter Debrouwer'
'Thomas S. A. Heugebaert'
'Kristof Van Hecke'
'Christian V. Stevens'

_publ_contact_author_address
;SynBioC Research Group,
Department of Sustainable Organic Chemistry and Technology,
Faculty of Bioscience Engineering,
Ghent University,
Coupure links 653,
B-9000 Gent,
Belgium    
;
_publ_contact_author_email chris.stevens@ugent.be
_publ_contact_author_name 'Prof. Christian V. Stevens'
_publ_section_title
;
 Synthetic Entry into 1-Phosphono-3-azabicyclo[3.1.0]hexanes
;
_journal_name_full 'Journal of Organic Chemistry'
_journal_page_first 8232
_journal_page_last 8241
_journal_paper_doi 10.1021/jo401185u
_journal_volume 78
_journal_year 2013
_chemical_formula_moiety 'C15 H19 Cl2 N2 O5 P'
_chemical_formula_sum 'C15 H19 Cl2 N2 O5 P'
_chemical_formula_weight 409.19
_chemical_name_systematic
;
 ? 
;
_space_group_crystal_system monoclinic
_space_group_IT_number 14
_space_group_name_Hall '-P 2ybc'
_space_group_name_H-M_alt 'P 1 21/c 1'
_symmetry_space_group_name_Hall '-P 2ybc'
_symmetry_space_group_name_H-M 'P 1 21/c 1'
_atom_sites_solution_hydrogens geom
_atom_sites_solution_primary direct
_atom_sites_solution_secondary difmap
_audit_creation_date 2013-03-28
_audit_creation_method
;
  Olex2 1.2
  (compiled Mar 21 2013 11:16:32, GUI svn.r4446)
;
_cell_angle_alpha 90.00
_cell_angle_beta 120.027(18)
_cell_angle_gamma 90.00
_cell_formula_units_Z 4
_cell_length_a 9.0945(13)
_cell_length_b 11.1936(9)
_cell_length_c 21.398(3)
_cell_measurement_reflns_used 1405
_cell_measurement_temperature 293(2)
_cell_measurement_theta_max 55.8110
_cell_measurement_theta_min 4.6100
_cell_volume 1886.0(5)
_computing_cell_refinement
;
CrysAlisPro, Agilent Technologies,
Version 1.171.36.24 (release 03-12-2012 CrysAlis171 .NET)
(compiled Dec  3 2012,18:21:49)
;
_computing_data_collection
;
CrysAlisPro, Agilent Technologies,
Version 1.171.36.24 (release 03-12-2012 CrysAlis171 .NET)
(compiled Dec  3 2012,18:21:49)
;
_computing_data_reduction
;
CrysAlisPro, Agilent Technologies,
Version 1.171.36.24 (release 03-12-2012 CrysAlis171 .NET)
(compiled Dec  3 2012,18:21:49)
;
_computing_molecular_graphics
;
O. V. Dolomanov, L. J. Bourhis, R. J. Gildea, J. A. K. Howard and H. Puschmann,
OLEX2: a complete structure solution, refinement and analysis program.
J. Appl. Cryst. (2009). 42, 339-341.
;
_computing_publication_material
;
O. V. Dolomanov, L. J. Bourhis, R. J. Gildea, J. A. K. Howard and H. Puschmann,
OLEX2: a complete structure solution, refinement and analysis program.
J. Appl. Cryst. (2009). 42, 339-341.
;
_computing_structure_refinement
;
SHELXL, G.M. Sheldrick, Acta Cryst.
(2008). A64, 112-122
;
_computing_structure_solution
;
SHELXS, G.M. Sheldrick, Acta Cryst.
(2008). A64, 112-122
;
_diffrn_ambient_temperature 293.15
_diffrn_detector_area_resol_mean 10.4839
_diffrn_measured_fraction_theta_full 0.9736
_diffrn_measured_fraction_theta_max 0.9736
_diffrn_measurement_details
;
  1 omega   -4.00   80.00   1.0000    3.0000
omega____ theta____ kappa____ phi______ frames
    -       42.1798  -93.0000   86.0000 84

  2 omega  -50.00   25.00   1.0000   12.0000
omega____ theta____ kappa____ phi______ frames
    -      -43.5000   93.0000  -86.0000 75

  3 omega  101.00  178.00   1.0000   12.0000
omega____ theta____ kappa____ phi______ frames
    -      109.1316   93.0000  -86.0000 77

  4 omega   26.00   90.00   1.0000   12.0000
omega____ theta____ kappa____ phi______ frames
    -      109.1316  -93.0000  -18.0000 64

  5 omega   36.00   85.00   1.0000   12.0000
omega____ theta____ kappa____ phi______ frames
    -      109.1316  -93.0000  -93.0000 49

  6 omega  105.00  175.00   1.0000   12.0000
omega____ theta____ kappa____ phi______ frames
    -      109.1316   93.0000 -161.0000 70

  7 omega   70.00   95.00   1.0000    3.0000
omega____ theta____ kappa____ phi______ frames
    -       42.1798 -125.0000  -30.0000 25

  8 omega -121.00  -96.00   1.0000   12.0000
omega____ theta____ kappa____ phi______ frames
    -      -43.5000  -94.0000 -120.0000 25

  9 omega -125.00  -91.00   1.0000   12.0000
omega____ theta____ kappa____ phi______ frames
    -      -43.5000  -94.0000  -60.0000 34

 10 omega -116.00  -91.00   1.0000   12.0000
omega____ theta____ kappa____ phi______ frames
    -      -43.5000  -94.0000    0.0000 25

 11 omega   44.00   69.00   1.0000   12.0000
omega____ theta____ kappa____ phi______ frames
    -      109.1316  -30.0000  -30.0000 25

 12 omega   39.00   86.00   1.0000   12.0000
omega____ theta____ kappa____ phi______ frames
    -      109.1316  -30.0000  150.0000 47

 13 omega   44.00   91.00   1.0000   12.0000
omega____ theta____ kappa____ phi______ frames
    -      109.1316  -30.0000 -150.0000 47

 14 omega   35.00   71.00   1.0000   12.0000
omega____ theta____ kappa____ phi______ frames
    -      109.1316  -30.0000  120.0000 36
;
_diffrn_measurement_device_type 'SuperNova, Dual, Cu at zero, Atlas'
_diffrn_measurement_method '\w scans'
_diffrn_orient_matrix_UB_11 0.1325143000
_diffrn_orient_matrix_UB_12 0.1010277000
_diffrn_orient_matrix_UB_13 0.0244456000
_diffrn_orient_matrix_UB_21 0.1264336000
_diffrn_orient_matrix_UB_22 -0.0769829000
_diffrn_orient_matrix_UB_23 0.0643271000
_diffrn_orient_matrix_UB_31 0.0689145000
_diffrn_orient_matrix_UB_32 -0.0529516000
_diffrn_orient_matrix_UB_33 -0.0467224000
_diffrn_radiation_monochromator mirror
_diffrn_radiation_type 'Cu K\a'
_diffrn_radiation_wavelength 1.5418
_diffrn_reflns_av_R_equivalents 0.0624
_diffrn_reflns_av_unetI/netI 0.0589
_diffrn_reflns_limit_h_max 10
_diffrn_reflns_limit_h_min -7
_diffrn_reflns_limit_k_max 11
_diffrn_reflns_limit_k_min -13
_diffrn_reflns_limit_l_max 18
_diffrn_reflns_limit_l_min -25
_diffrn_reflns_number 6793
_diffrn_reflns_theta_full 66.59
_diffrn_reflns_theta_max 66.59
_diffrn_reflns_theta_min 4.62
_diffrn_source 'SuperNova (Cu) x-ray Source'
_exptl_absorpt_coefficient_mu 4.154
_exptl_absorpt_correction_T_max 1.00000
_exptl_absorpt_correction_T_min 0.41910
_exptl_absorpt_correction_type multi-scan
_exptl_absorpt_process_details
;
CrysAlisPro, Agilent Technologies,
Version 1.171.36.24 (release 03-12-2012 CrysAlis171 .NET)
(compiled Dec  3 2012,18:21:49)
empirical absorption correction using spherical harmonics,
 implemented in SCALE3 ABSPACK scaling algorithm.
;
_exptl_crystal_colour colourless
_exptl_crystal_colour_primary colourless
_exptl_crystal_density_diffrn 1.441
_exptl_crystal_description rod
_exptl_crystal_F_000 848
_exptl_crystal_size_max 0.1324
_exptl_crystal_size_mid 0.0816
_exptl_crystal_size_min 0.042
_refine_diff_density_max 0.361
_refine_diff_density_min -0.350
_refine_diff_density_rms 0.077
_refine_ls_extinction_method none
_refine_ls_goodness_of_fit_ref 1.008
_refine_ls_hydrogen_treatment constr
_refine_ls_matrix_type full
_refine_ls_number_parameters 248
_refine_ls_number_reflns 3245
_refine_ls_number_restraints 6
_refine_ls_restrained_S_all 1.009
_refine_ls_R_factor_all 0.1060
_refine_ls_R_factor_gt 0.0702
_refine_ls_shift/su_max 0.000
_refine_ls_shift/su_mean 0.000
_refine_ls_structure_factor_coef Fsqd
_refine_ls_weighting_details 'calc w=1/[\s^2^(Fo^2^)+(0.1044P)^2^+0.0000P] where P=(Fo^2^+2Fc^2^)/3'
_refine_ls_weighting_scheme calc
_refine_ls_wR_factor_gt 0.1740
_refine_ls_wR_factor_ref 0.2166
_reflns_number_gt 1903
_reflns_number_total 3245
_reflns_threshold_expression >2sigma(I)
_cod_data_source_file jo401185u_si_002.cif
_cod_data_source_block cs005
_cod_database_code 4028531
_chemical_oxdiff_formula 'C15 H19 Cl2 N2 O5 P'
_reflns_odcompleteness_completeness 97.36
_reflns_odcompleteness_iscentric 1
_reflns_odcompleteness_theta 66.97
_olex2_refinement_description
;
1. Fixed Uiso
 At 1.2 times of:
  All C(H) groups, All C(H,H) groups
 At 1.5 times of:
  All C(H,H,H) groups
2. Restrained distances
 O2-C14A = O2-C14B
 1.45 with sigma of 0.01
 C14A-C15A = C14B-C15B
 1.49 with sigma of 0.01
 O2-C15A = O2-C15B
 2.38 with sigma of 0.02
3. others
 Sof(C14A)=Sof(H14A)=Sof(H14B)=Sof(C15A)=Sof(H15A)=Sof(H15B)=Sof(H15C)=1-
 Sof(H14A)=1-Sof(H14A)=1-Sof(H14A)=1-Sof(H14A)=1-Sof(H14A)=1-Sof(H14A)=1-
 Sof(H14A)
4.a Ternary CH refined with riding coordinates:
 C3(H3)
4.b Secondary CH2 refined with riding coordinates:
 C2(H2A,H2B), C11(H11A,H11B), C12(H12A,H12B), C14A(H14A,H14B), C14B(H14C,H14D)
4.c Aromatic/amide H refined with riding coordinates:
 C6(H6), C7(H7), C9(H9), C10(H10)
4.d Idealised Me refined as rotating group:
 C13(H13A,H13B,H13C), C15A(H15A,H15B,H15C), C15B(H15D,H15E,H15F)
;

loop_
_space_group_symop_id
_space_group_symop_operation_xyz
1 'x, y, z'
2 '-x, y+1/2, -z+1/2'
3 '-x, -y, -z'
4 'x, -y-1/2, z-1/2'

loop_
_atom_site_label
_atom_site_type_symbol
_atom_site_fract_x
_atom_site_fract_y
_atom_site_fract_z
_atom_site_U_iso_or_equiv
_atom_site_adp_type
_atom_site_occupancy
_atom_site_symmetry_multiplicity
_atom_site_calc_flag
_atom_site_refinement_flags
_atom_site_disorder_assembly
_atom_site_disorder_group
C1 C 0.2259(6) -0.0426(4) 0.2095(3) 0.0821(12) Uani 1 1 d . . .
C2 C 0.1303(6) -0.1886(5) 0.1269(3) 0.1011(16) Uani 1 1 d . . .
H2A H 0.0285 -0.1681 0.0821 0.121 Uiso 1 1 calc R . .
H2B H 0.1370 -0.2749 0.1319 0.121 Uiso 1 1 calc R . .
C3 C 0.2872(6) -0.1398(4) 0.1275(3) 0.0857(12) Uani 1 1 d . . .
H3 H 0.3833 -0.1906 0.1598 0.103 Uiso 1 1 calc R . .
C4 C 0.3120(5) -0.0179(4) 0.1652(2) 0.0765(11) Uani 1 1 d . . .
C5 C 0.2454(6) 0.0273(4) 0.2717(2) 0.0834(12) Uani 1 1 d . . .
C6 C 0.2595(6) 0.1514(4) 0.2746(3) 0.0874(13) Uani 1 1 d . . .
H6 H 0.2581 0.1929 0.2366 0.105 Uiso 1 1 calc R . .
C7 C 0.2756(7) 0.2126(5) 0.3333(3) 0.0945(14) Uani 1 1 d . . .
H7 H 0.2808 0.2956 0.3344 0.113 Uiso 1 1 calc R . .
C8 C 0.2840(7) 0.1510(6) 0.3898(3) 0.0973(15) Uani 1 1 d . . .
C9 C 0.2704(8) 0.0299(7) 0.3890(3) 0.1156(19) Uani 1 1 d . . .
H9 H 0.2748 -0.0103 0.4279 0.139 Uiso 1 1 calc R . .
C10 C 0.2498(7) -0.0328(5) 0.3288(3) 0.1039(16) Uani 1 1 d . . .
H10 H 0.2390 -0.1155 0.3272 0.125 Uiso 1 1 calc R . .
C11 C 0.2794(7) -0.1381(5) 0.0548(3) 0.1000(15) Uani 1 1 d . . .
H11A H 0.3819 -0.1022 0.0599 0.120 Uiso 1 1 calc R . .
H11B H 0.1831 -0.0908 0.0207 0.120 Uiso 1 1 calc R . .
C12 C 0.6793(7) -0.0688(6) 0.3458(3) 0.1077(16) Uani 1 1 d . . .
H12A H 0.6364 -0.1378 0.3591 0.129 Uiso 1 1 calc R . .
H12B H 0.6361 0.0025 0.3569 0.129 Uiso 1 1 calc R . .
C13 C 0.8634(8) -0.0686(7) 0.3872(4) 0.144(3) Uani 1 1 d . . .
H13A H 0.9058 -0.1423 0.3794 0.215 Uiso 1 1 calc R . .
H13B H 0.9001 -0.0602 0.4375 0.215 Uiso 1 1 calc R . .
H13C H 0.9060 -0.0030 0.3719 0.215 Uiso 1 1 calc R . .
C14A C 0.6367(11) 0.1103(9) 0.1261(6) 0.111(4) Uani 0.591(15) 1 d PD A 1
H14A H 0.5921 0.1862 0.1311 0.134 Uiso 0.591(15) 1 calc PR A 1
H14B H 0.5905 0.0936 0.0752 0.134 Uiso 0.591(15) 1 calc PR A 1
C15A C 0.8233(11) 0.1133(13) 0.1637(8) 0.138(6) Uani 0.591(15) 1 d PD A 1
H15A H 0.8674 0.1175 0.2148 0.207 Uiso 0.591(15) 1 calc PR A 1
H15B H 0.8597 0.1822 0.1483 0.207 Uiso 0.591(15) 1 calc PR A 1
H15C H 0.8646 0.0423 0.1524 0.207 Uiso 0.591(15) 1 calc PR A 1
C14B C 0.7592(14) 0.0671(15) 0.1804(6) 0.106(6) Uani 0.409(15) 1 d PD A 2
H14C H 0.8481 0.0078 0.2039 0.128 Uiso 0.409(15) 1 calc PR A 2
H14D H 0.7842 0.1337 0.2133 0.128 Uiso 0.409(15) 1 calc PR A 2
C15B C 0.749(2) 0.108(2) 0.1126(8) 0.120(7) Uani 0.409(15) 1 d PD A 2
H15D H 0.7543 0.0406 0.0863 0.180 Uiso 0.409(15) 1 calc PR A 2
H15E H 0.8418 0.1611 0.1237 0.180 Uiso 0.409(15) 1 calc PR A 2
H15F H 0.6435 0.1498 0.0838 0.180 Uiso 0.409(15) 1 calc PR A 2
N1 N 0.1275(5) -0.1335(4) 0.1880(3) 0.0995(12) Uani 1 1 d . . .
N2 N 0.3087(7) 0.2195(7) 0.4543(3) 0.1237(17) Uani 1 1 d . . .
O1 O 0.6204(4) -0.0724(3) 0.26969(18) 0.0985(10) Uani 1 1 d . . .
O2 O 0.5930(4) 0.0150(3) 0.16052(19) 0.1008(10) Uani 1 1 d D . .
O3 O 0.5562(4) 0.1506(3) 0.2480(2) 0.0985(10) Uani 1 1 d . . .
O4 O 0.3232(7) 0.3264(6) 0.4553(3) 0.1426(17) Uani 1 1 d . . .
O5 O 0.3134(10) 0.1614(7) 0.5030(3) 0.200(3) Uani 1 1 d . . .
P1 P 0.53194(15) 0.03259(10) 0.21633(6) 0.0796(4) Uani 1 1 d . A .
Cl1 Cl 0.19184(17) 0.09933(11) 0.10068(6) 0.0972(5) Uani 1 1 d . . .
Cl2 Cl 0.2587(2) -0.28820(15) 0.02237(9) 0.1303(6) Uani 1 1 d . . .

loop_
_atom_site_aniso_label
_atom_site_aniso_U_11
_atom_site_aniso_U_22
_atom_site_aniso_U_33
_atom_site_aniso_U_23
_atom_site_aniso_U_13
_atom_site_aniso_U_12
C1 0.075(3) 0.076(2) 0.097(3) 0.007(2) 0.044(2) 0.004(2)
C2 0.086(3) 0.088(3) 0.118(4) -0.009(3) 0.043(3) -0.016(3)
C3 0.084(3) 0.080(3) 0.087(3) -0.007(2) 0.039(2) -0.002(2)
C4 0.077(3) 0.078(2) 0.072(2) 0.002(2) 0.035(2) -0.004(2)
C5 0.081(3) 0.087(3) 0.091(3) 0.007(2) 0.050(2) -0.001(2)
C6 0.099(3) 0.089(3) 0.086(3) 0.005(2) 0.055(3) 0.001(3)
C7 0.101(3) 0.096(3) 0.099(3) 0.003(3) 0.059(3) 0.006(3)
C8 0.096(3) 0.115(4) 0.096(3) 0.002(3) 0.059(3) 0.003(3)
C9 0.135(5) 0.134(5) 0.107(4) 0.019(4) 0.082(4) 0.002(4)
C10 0.121(4) 0.090(3) 0.121(4) 0.024(3) 0.076(4) 0.007(3)
C11 0.102(4) 0.104(3) 0.085(3) -0.018(3) 0.041(3) -0.004(3)
C12 0.108(4) 0.116(4) 0.092(3) 0.007(3) 0.044(3) 0.012(3)
C13 0.100(4) 0.136(5) 0.130(5) -0.009(4) 0.009(4) 0.016(4)
C14A 0.097(7) 0.121(8) 0.122(8) 0.028(6) 0.059(7) 0.012(6)
C15A 0.085(8) 0.135(10) 0.187(16) 0.012(12) 0.062(9) -0.003(8)
C14B 0.088(11) 0.134(12) 0.111(11) -0.031(9) 0.060(10) -0.038(9)
C15B 0.099(13) 0.159(15) 0.109(11) 0.027(12) 0.058(10) -0.027(12)
N1 0.096(3) 0.084(2) 0.132(3) -0.006(2) 0.066(3) -0.007(2)
N2 0.115(4) 0.172(5) 0.101(4) -0.006(4) 0.067(3) 0.001(4)
O1 0.092(2) 0.093(2) 0.089(2) -0.0057(17) 0.0290(18) 0.0070(17)
O2 0.110(2) 0.102(2) 0.118(3) -0.017(2) 0.079(2) -0.019(2)
O3 0.096(2) 0.087(2) 0.124(3) -0.0235(19) 0.0628(19) -0.0147(18)
O4 0.162(4) 0.157(4) 0.119(3) -0.030(3) 0.078(3) -0.007(4)
O5 0.313(9) 0.209(6) 0.132(4) 0.005(4) 0.152(5) 0.002(6)
P1 0.0784(7) 0.0773(7) 0.0871(8) -0.0073(6) 0.0446(6) -0.0060(6)
Cl1 0.1061(9) 0.0889(8) 0.0862(8) 0.0129(6) 0.0403(7) 0.0128(6)
Cl2 0.1364(12) 0.1203(11) 0.1177(11) -0.0448(9) 0.0513(10) -0.0163(9)

loop_
_atom_type_symbol
_atom_type_description
_atom_type_scat_dispersion_real
_atom_type_scat_dispersion_imag
_atom_type_scat_source
C C 0.0181 0.0091 'International Tables Vol C Tables 4.2.6.8 and 6.1.1.4'
H H 0.0000 0.0000 'International Tables Vol C Tables 4.2.6.8 and 6.1.1.4'
N N 0.0311 0.0180 'International Tables Vol C Tables 4.2.6.8 and 6.1.1.4'
O O 0.0492 0.0322 'International Tables Vol C Tables 4.2.6.8 and 6.1.1.4'
P P 0.2955 0.4335 'International Tables Vol C Tables 4.2.6.8 and 6.1.1.4'
Cl Cl 0.3639 0.7018 'International Tables Vol C Tables 4.2.6.8 and 6.1.1.4'

loop_
_exptl_crystal_face_index_h
_exptl_crystal_face_index_k
_exptl_crystal_face_index_l
_exptl_crystal_face_perp_dist
_exptl_oxdiff_crystal_face_indexfrac_h
_exptl_oxdiff_crystal_face_indexfrac_k
_exptl_oxdiff_crystal_face_indexfrac_l
_exptl_oxdiff_crystal_face_x
_exptl_oxdiff_crystal_face_y
_exptl_oxdiff_crystal_face_z
5 -1 0 0.0317 5.0072 -1.0055 -0.0102 0.5617 0.7098 0.3988
2 -6 -6 0.0656 1.9891 -5.9983 -5.9912 -0.4889 0.3279 0.7346
-3 1 14 0.0250 -2.9895 0.9905 13.9815 0.0457 0.4452 -0.9117
2 6 -8 0.0434 2.0034 6.0071 -7.9928 0.6770 -0.7233 0.1934
-1 -7 3 0.0579 -1.0082 -7.0038 2.9998 -0.7678 0.6047 0.1612
-1 -1 13 0.0246 -0.9898 -1.0112 12.9799 0.0840 0.7877 -0.6211
1 1 -13 0.0174 0.9898 1.0112 -12.9799 -0.0840 -0.7877 0.6211
-5 1 -1 0.0280 -5.0082 1.0064 -0.9881 -0.5861 -0.7742 -0.3523
0 7 -3 0.0462 0.0065 7.0048 -2.9977 0.6353 -0.7313 -0.2304

loop_
_geom_angle_atom_site_label_1
_geom_angle_atom_site_label_2
_geom_angle_atom_site_label_3
_geom_angle
C5 C1 C4 126.6(4)
N1 C1 C4 113.9(4)
N1 C1 C5 119.5(4)
H2A C2 H2B 108.7
C3 C2 H2A 110.5
C3 C2 H2B 110.5
N1 C2 H2A 110.5
N1 C2 H2B 110.5
N1 C2 C3 106.2(4)
C2 C3 H3 107.4
C2 C3 C4 102.3(4)
C4 C3 H3 107.4
C11 C3 C2 115.6(4)
C11 C3 H3 107.4
C11 C3 C4 116.3(4)
C1 C4 C3 100.2(3)
C1 C4 P1 115.6(3)
C1 C4 Cl1 107.5(3)
C3 C4 P1 114.7(3)
C3 C4 Cl1 111.5(3)
Cl1 C4 P1 107.1(2)
C6 C5 C1 122.3(4)
C10 C5 C1 118.6(4)
C10 C5 C6 119.1(5)
C5 C6 H6 119.9
C7 C6 C5 120.2(5)
C7 C6 H6 119.9
C6 C7 H7 120.2
C8 C7 C6 119.5(5)
C8 C7 H7 120.2
C7 C8 N2 118.4(6)
C9 C8 C7 122.0(5)
C9 C8 N2 119.5(5)
C8 C9 H9 120.6
C8 C9 C10 118.8(5)
C10 C9 H9 120.6
C5 C10 C9 120.3(5)
C5 C10 H10 119.8
C9 C10 H10 119.8
C3 C11 H11A 109.9
C3 C11 H11B 109.9
C3 C11 Cl2 109.1(4)
H11A C11 H11B 108.3
Cl2 C11 H11A 109.9
Cl2 C11 H11B 109.9
H12A C12 H12B 108.1
C13 C12 H12A 109.5
C13 C12 H12B 109.5
O1 C12 H12A 109.5
O1 C12 H12B 109.5
O1 C12 C13 110.7(6)
C12 C13 H13A 109.5
C12 C13 H13B 109.5
C12 C13 H13C 109.5
H13A C13 H13B 109.5
H13A C13 H13C 109.5
H13B C13 H13C 109.5
H14A C14A H14B 108.7
C15A C14A H14A 110.6
C15A C14A H14B 110.6
O2 C14A H14A 110.6
O2 C14A H14B 110.6
O2 C14A C15A 105.8(8)
H14C C14B H14D 108.6
C15B C14B H14C 110.4
C15B C14B H14D 110.4
O2 C14B H14C 110.4
O2 C14B H14D 110.4
O2 C14B C15B 106.7(9)
C14B C15B H15D 109.5
C14B C15B H15E 109.5
C14B C15B H15F 109.5
H15D C15B H15E 109.5
H15D C15B H15F 109.5
H15E C15B H15F 109.5
C1 N1 C2 109.6(4)
O4 N2 C8 119.5(6)
O4 N2 O5 124.2(7)
O5 N2 C8 116.3(7)
C12 O1 P1 125.0(3)
C14A O2 C14B 49.9(6)
C14A O2 P1 125.8(5)
C14B O2 P1 115.9(5)
O1 P1 C4 102.5(2)
O1 P1 O2 102.4(2)
O2 P1 C4 101.8(2)
O3 P1 C4 115.3(2)
O3 P1 O1 116.4(2)
O3 P1 O2 116.3(2)

loop_
_geom_bond_atom_site_label_1
_geom_bond_atom_site_label_2
_geom_bond_distance
C1 C4 1.528(6)
C1 C5 1.477(7)
C1 N1 1.279(6)
C2 H2A 0.9700
C2 H2B 0.9700
C2 C3 1.522(7)
C2 N1 1.457(7)
C3 H3 0.9800
C3 C4 1.543(6)
C3 C11 1.521(7)
C4 P1 1.824(4)
C4 Cl1 1.820(4)
C5 C6 1.394(7)
C5 C10 1.376(7)
C6 H6 0.9300
C6 C7 1.372(7)
C7 H7 0.9300
C7 C8 1.361(7)
C8 C9 1.360(9)
C8 N2 1.495(8)
C9 H9 0.9300
C9 C10 1.396(8)
C10 H10 0.9300
C11 H11A 0.9700
C11 H11B 0.9700
C11 Cl2 1.792(5)
C12 H12A 0.9700
C12 H12B 0.9700
C12 C13 1.450(8)
C12 O1 1.437(6)
C13 H13A 0.9600
C13 H13B 0.9600
C13 H13C 0.9600
C14A H14A 0.9700
C14A H14B 0.9700
C14A C15A 1.470(9)
C14A O2 1.459(8)
C15A H15A 0.9600
C15A H15B 0.9600
C15A H15C 0.9600
C14B H14C 0.9700
C14B H14D 0.9700
C14B C15B 1.479(9)
C14B O2 1.470(9)
C15B H15D 0.9600
C15B H15E 0.9600
C15B H15F 0.9600
N2 O4 1.202(7)
N2 O5 1.211(8)
O1 P1 1.554(4)
O2 P1 1.561(3)
O3 P1 1.450(3)
